data_7231784
loop_
_publ_author_name
'Ibrahim, Hamada Mohamed'
'Ahmed Arafa, Wael Abdelgayed'
'Behbehani, Haider'

_publ_section_title
;
 l-Proline catalyzed one-pot synthesis of polysubstituted pyridine system
 incorporating benzothiazole moiety via sustainable sonochemical approach
;
_journal_issue 66
_journal_name_full 'RSC Advances'
_journal_page_first 37606
_journal_paper_doi 10.1039/C8RA07013J
_journal_volume 8
_journal_year 2018
_chemical_formula_sum 'C20 H11 N5 O S'
_chemical_formula_weight 369.40
_chemical_name_common Hamada_BT4_24_07_11
_space_group_crystal_system triclinic
_space_group_IT_number 2
_space_group_name_Hall '-P 1'
_space_group_name_H-M_alt 'P -1'
_symmetry_space_group_name_Hall '-P 1'
_symmetry_space_group_name_H-M 'P -1'
_atom_sites_solution_hydrogens geom
_atom_sites_solution_primary direct
_atom_sites_solution_secondary difmap
_audit_update_record
;
2018-07-26 deposited with the CCDC.
2018-10-19 downloaded from the CCDC.
;
_cell_angle_alpha 93.9110(10)
_cell_angle_beta 94.6660(10)
_cell_angle_gamma 94.2320(10)
_cell_formula_units_Z 2
_cell_length_a 6.43370(10)
_cell_length_b 11.1793(3)
_cell_length_c 12.2318(3)
_cell_measurement_reflns_used 9007
_cell_measurement_temperature 296.(2)
_cell_measurement_theta_max 66.1336
_cell_measurement_theta_min 3.6357
_cell_volume 872.02(3)
_computing_cell_refinement 'SAINT V7.68A (Bruker AXS, 2009)'
_computing_data_collection 'Bruker Instrument Service v2011.2.0.0'
_computing_data_reduction 'SAINT V7.68A (Bruker AXS, 2009)'
_computing_structure_refinement 'SHELXL-97 (Sheldrick, 2008)'
_computing_structure_solution 'SHELXS-97 (Sheldrick, 2008)'
_diffrn_ambient_temperature 296.(2)
_diffrn_detector_area_resol_mean 8.3333
_diffrn_measured_fraction_theta_full 0.982
_diffrn_measured_fraction_theta_max 0.982
_diffrn_radiation_wavelength 1.54178
_diffrn_reflns_av_R_equivalents 0.0338
_diffrn_reflns_av_sigmaI/netI 0.0358
_diffrn_reflns_limit_h_max 7
_diffrn_reflns_limit_h_min -7
_diffrn_reflns_limit_k_max 13
_diffrn_reflns_limit_k_min -11
_diffrn_reflns_limit_l_max 14
_diffrn_reflns_limit_l_min -13
_diffrn_reflns_number 14792
_diffrn_reflns_theta_full 66.44
_diffrn_reflns_theta_max 66.44
_diffrn_reflns_theta_min 3.64
_exptl_absorpt_coefficient_mu 1.822
_exptl_absorpt_correction_T_max 0.95
_exptl_absorpt_correction_T_min 0.78
_exptl_absorpt_correction_type multi-scan
_exptl_absorpt_process_details 'SADABS V2008/1 (Bruker AXS)'
_exptl_crystal_colour 'clear light colourless'
_exptl_crystal_density_diffrn 1.407
_exptl_crystal_density_method 'not measured'
_exptl_crystal_description Block
_exptl_crystal_F_000 380
_exptl_crystal_size_max 0.190
_exptl_crystal_size_mid 0.130
_exptl_crystal_size_min 0.030
_refine_diff_density_max 0.182
_refine_diff_density_min -0.225
_refine_ls_extinction_method none
_refine_ls_goodness_of_fit_ref 1.684
_refine_ls_hydrogen_treatment mixed
_refine_ls_matrix_type full
_refine_ls_number_parameters 244
_refine_ls_number_reflns 3014
_refine_ls_number_restraints 0
_refine_ls_restrained_S_all 1.684
_refine_ls_R_factor_all 0.0372
_refine_ls_R_factor_gt 0.0347
_refine_ls_shift/su_max 0.000
_refine_ls_shift/su_mean 0.000
_refine_ls_structure_factor_coef Fsqd
_refine_ls_weighting_details 'calc w=1/[\s^2^(Fo^2^)+(0.0509P)^2^+0.0000P] where P=(Fo^2^+2Fc^2^)/3'
_refine_ls_weighting_scheme calc
_refine_ls_wR_factor_gt 0.1097
_refine_ls_wR_factor_ref 0.1125
_reflns_number_gt 2793
_reflns_number_total 3014
_reflns_threshold_expression >2sigma(I)
_cod_data_source_file c8ra07013j2.cif
_cod_data_source_block I
_cod_database_code 7231784

loop_
_space_group_symop_operation_xyz
'x, y, z'
'-x, -y, -z'

loop_
_atom_site_type_symbol
_atom_site_label
_atom_site_fract_x
_atom_site_fract_y
_atom_site_fract_z
_atom_site_U_iso_or_equiv
_atom_site_adp_type
_atom_site_calc_flag
_atom_site_refinement_flags
_atom_site_occupancy
S S1 0.19450(5) 0.42184(3) -0.06969(3) 0.05443(17) Uani d . 1
C C7 0.4116(2) 0.33738(11) -0.05424(11) 0.0438(3) Uani d . 1
C C8 0.59892(19) 0.18084(11) 0.03618(10) 0.0423(3) Uani d . 1
C C10 0.46137(19) 0.09273(11) 0.19867(10) 0.0431(3) Uani d . 1
C C11 0.3098(2) 0.17495(12) 0.19631(10) 0.0445(3) Uani d . 1
C C12 0.2866(2) 0.25599(12) 0.11137(11) 0.0456(3) Uani d . 1
C C9 0.60358(19) 0.09713(11) 0.11764(10) 0.0436(3) Uani d . 1
C C20 0.1717(2) 0.18886(12) 0.28100(12) 0.0488(3) Uani d . 1
C C19 0.7555(2) 0.01115(12) 0.10792(10) 0.0462(3) Uani d . 1
C C13 0.4713(2) 0.00248(11) 0.28165(10) 0.0455(3) Uani d . 1
C C6 0.4873(2) 0.43069(12) -0.20118(11) 0.0490(3) Uani d . 1
C C5 0.6015(3) 0.46647(13) -0.28743(13) 0.0579(4) Uani d . 1
H H5 0.7285 0.4352 -0.2993 0.069 Uiso calc R 1
C C18 0.2925(2) -0.06776(12) 0.30139(12) 0.0532(3) Uani d . 1
H H18 0.1648 -0.0569 0.2634 0.064 Uiso calc R 1
C C1 0.2976(2) 0.47824(12) -0.18382(12) 0.0518(3) Uani d . 1
C C3 0.3317(3) 0.59646(15) -0.33607(14) 0.0670(4) Uani d . 1
H H3 0.2809 0.6521 -0.3826 0.08 Uiso calc R 1
C C14 0.6605(2) -0.01387(14) 0.34048(11) 0.0554(4) Uani d . 1
H H14 0.781 0.033 0.3285 0.066 Uiso calc R 1
C C2 0.2190(3) 0.56331(15) -0.25183(14) 0.0649(4) Uani d . 1
H H2 0.0935 0.5962 -0.2398 0.078 Uiso calc R 1
C C4 0.5217(3) 0.54875(14) -0.35416(13) 0.0625(4) Uani d . 1
H H4 0.5951 0.5731 -0.4123 0.075 Uiso calc R 1
C C16 0.4935(3) -0.16939(16) 0.43456(14) 0.0729(5) Uani d . 1
H H16 0.5011 -0.2275 0.4853 0.087 Uiso calc R 1
C C17 0.3042(3) -0.15373(14) 0.37741(14) 0.0667(4) Uani d . 1
H H17 0.1847 -0.201 0.3901 0.08 Uiso calc R 1
C C15 0.6695(3) -0.09979(16) 0.41682(13) 0.0674(4) Uani d . 1
H H15 0.796 -0.1101 0.4562 0.081 Uiso calc R 1
O O1 0.14494(17) 0.32314(10) 0.10379(9) 0.0602(3) Uani d . 1
N N2 0.43788(16) 0.25856(9) 0.03183(9) 0.0430(3) Uani d . 1
N N1 0.54706(19) 0.35016(11) -0.12603(10) 0.0510(3) Uani d . 1
N N3 0.73808(18) 0.18499(11) -0.03662(10) 0.0535(3) Uani d . 1
H H3A 0.73 0.2353 -0.0867 0.064 Uiso calc R 1
H H3B 0.8372 0.1374 -0.0342 0.064 Uiso calc R 1
N N4 0.8784(2) -0.05554(12) 0.09285(10) 0.0579(3) Uani d . 1
N N5 0.0639(2) 0.20485(12) 0.34958(11) 0.0637(4) Uani d . 1

loop_
_atom_site_aniso_label
_atom_site_aniso_U_11
_atom_site_aniso_U_22
_atom_site_aniso_U_33
_atom_site_aniso_U_12
_atom_site_aniso_U_13
_atom_site_aniso_U_23
S1 0.0562(3) 0.0603(3) 0.0536(2) 0.02220(17) 0.01490(16) 0.02204(17)
C7 0.0475(7) 0.0438(6) 0.0419(6) 0.0080(5) 0.0057(5) 0.0089(5)
C8 0.0392(6) 0.0479(7) 0.0407(6) 0.0080(5) 0.0025(5) 0.0056(5)
C10 0.0418(6) 0.0469(7) 0.0405(6) 0.0044(5) 0.0006(5) 0.0055(5)
C11 0.0437(6) 0.0502(7) 0.0418(7) 0.0094(5) 0.0064(5) 0.0102(5)
C12 0.0443(7) 0.0520(7) 0.0428(7) 0.0102(6) 0.0072(5) 0.0083(5)
C9 0.0408(6) 0.0500(7) 0.0414(6) 0.0106(5) 0.0018(5) 0.0085(5)
C20 0.0491(7) 0.0507(7) 0.0500(7) 0.0117(6) 0.0080(6) 0.0152(6)
C19 0.0455(7) 0.0541(7) 0.0405(7) 0.0093(6) 0.0025(5) 0.0109(5)
C13 0.0497(7) 0.0488(7) 0.0399(7) 0.0107(6) 0.0052(5) 0.0081(5)
C6 0.0574(8) 0.0449(7) 0.0468(7) 0.0079(6) 0.0070(6) 0.0110(5)
C5 0.0649(9) 0.0580(8) 0.0552(8) 0.0106(7) 0.0182(7) 0.0153(6)
C18 0.0548(8) 0.0539(8) 0.0528(8) 0.0083(6) 0.0062(6) 0.0109(6)
C1 0.0590(8) 0.0493(7) 0.0506(8) 0.0124(6) 0.0100(6) 0.0135(6)
C3 0.0841(11) 0.0626(9) 0.0603(9) 0.0181(8) 0.0130(8) 0.0264(7)
C14 0.0532(7) 0.0681(9) 0.0472(7) 0.0132(6) 0.0027(6) 0.0140(6)
C2 0.0720(10) 0.0652(9) 0.0647(9) 0.0241(8) 0.0135(8) 0.0274(7)
C4 0.0808(10) 0.0581(8) 0.0522(8) 0.0052(7) 0.0169(8) 0.0166(6)
C16 0.0971(13) 0.0678(10) 0.0620(10) 0.0264(9) 0.0180(9) 0.0305(8)
C17 0.0772(10) 0.0579(8) 0.0694(10) 0.0062(8) 0.0186(8) 0.0211(7)
C15 0.0724(10) 0.0828(10) 0.0522(8) 0.0284(9) 0.0018(7) 0.0228(7)
O1 0.0600(6) 0.0733(6) 0.0560(6) 0.0309(5) 0.0188(5) 0.0245(5)
N2 0.0430(5) 0.0469(6) 0.0414(6) 0.0103(5) 0.0058(4) 0.0107(4)
N1 0.0524(6) 0.0545(6) 0.0501(6) 0.0125(5) 0.0120(5) 0.0159(5)
N3 0.0468(6) 0.0672(7) 0.0525(7) 0.0197(5) 0.0135(5) 0.0202(5)
N4 0.0545(7) 0.0673(7) 0.0564(7) 0.0227(6) 0.0066(5) 0.0151(6)
N5 0.0666(8) 0.0704(8) 0.0615(8) 0.0195(6) 0.0237(6) 0.0210(6)

loop_
_atom_type_symbol
_atom_type_description
_atom_type_scat_dispersion_real
_atom_type_scat_dispersion_imag
_atom_type_scat_source
C C 0.0181 0.0091 'International Tables Vol C Tables 4.2.6.8 and 6.1.1.4'
H H 0.0000 0.0000 'International Tables Vol C Tables 4.2.6.8 and 6.1.1.4'
N N 0.0311 0.0180 'International Tables Vol C Tables 4.2.6.8 and 6.1.1.4'
O O 0.0492 0.0322 'International Tables Vol C Tables 4.2.6.8 and 6.1.1.4'
S S 0.3331 0.5567 'International Tables Vol C Tables 4.2.6.8 and 6.1.1.4'

loop_
_geom_angle_atom_site_label_1
_geom_angle_atom_site_label_2
_geom_angle_atom_site_label_3
_geom_angle
C1 S1 C7 88.12(6)
N1 C7 N2 121.87(11)
N1 C7 S1 115.97(10)
N2 C7 S1 122.16(9)
N3 C8 N2 119.71(12)
N3 C8 C9 121.60(11)
N2 C8 C9 118.66(11)
C11 C10 C9 117.20(12)
C11 C10 C13 121.74(12)
C9 C10 C13 121.04(11)
C10 C11 C20 122.57(12)
C10 C11 C12 122.55(12)
C20 C11 C12 114.83(11)
O1 C12 N2 118.71(12)
O1 C12 C11 123.36(12)
N2 C12 C11 117.93(11)
C10 C9 C8 123.06(11)
C10 C9 C19 121.60(12)
C8 C9 C19 115.22(11)
N5 C20 C11 177.20(15)
N4 C19 C9 175.25(14)
C18 C13 C14 119.12(12)
C18 C13 C10 120.53(12)
C14 C13 C10 120.36(12)
N1 C6 C1 114.04(12)
N1 C6 C5 125.52(13)
C1 C6 C5 120.43(12)
C4 C5 C6 118.36(14)
C17 C18 C13 120.11(14)
C6 C1 C2 120.62(13)
C6 C1 S1 110.62(10)
C2 C1 S1 128.72(12)
C2 C3 C4 121.49(14)
C15 C14 C13 120.09(14)
C3 C2 C1 118.15(15)
C5 C4 C3 120.94(14)
C15 C16 C17 120.29(14)
C16 C17 C18 120.04(15)
C16 C15 C14 120.33(15)
C8 N2 C7 121.76(11)
C8 N2 C12 120.32(11)
C7 N2 C12 117.83(10)
C7 N1 C6 111.24(11)

loop_
_geom_bond_atom_site_label_1
_geom_bond_atom_site_label_2
_geom_bond_distance
S1 C1 1.7307(14)
S1 C7 1.7478(13)
C7 N1 1.2938(18)
C7 N2 1.4257(17)
C8 N3 1.3137(17)
C8 N2 1.4006(16)
C8 C9 1.4128(18)
C10 C11 1.3883(18)
C10 C9 1.4034(19)
C10 C13 1.4801(18)
C11 C20 1.4266(19)
C11 C12 1.4303(18)
C12 O1 1.2245(16)
C12 N2 1.4314(17)
C9 C19 1.4263(18)
C20 N5 1.1445(18)
C19 N4 1.1435(18)
C13 C18 1.392(2)
C13 C14 1.393(2)
C6 N1 1.3819(17)
C6 C1 1.393(2)
C6 C5 1.397(2)
C5 C4 1.371(2)
C18 C17 1.384(2)
C1 C2 1.401(2)
C3 C2 1.363(2)
C3 C4 1.397(2)
C14 C15 1.385(2)
C16 C15 1.367(3)
C16 C17 1.383(3)
